data_2212274
loop_
_publ_author_name
'Juhl, Martin'
'S\/otofte, Inger'

_publ_section_title
;
<i>rac</i>-(1<i>S</i>,6<i>S</i>)-Methyl
6-methyl-2-oxobicyclo[4.1.0]heptane-1-carboxylate
;
_journal_coeditor_code KP2083
_journal_issue 2
_journal_name_full 'Acta Crystallographica, Section E'
_journal_page_first o838
_journal_page_last o839
_journal_paper_doi 10.1107/S1600536807002516
_journal_volume 63
_journal_year 2007
_chemical_formula_iupac 'C10 H14 O3'
_chemical_formula_moiety 'C10 H14 O3'
_chemical_formula_sum 'C10 H14 O3'
_chemical_formula_weight 182.21
_chemical_name_systematic
;
rac-(1S,6S)-methyl 6-methyl-2-oxobicyclo[4.1.0]heptane-1-carboxylate
;
_space_group_IT_number 14
_symmetry_cell_setting monoclinic
_symmetry_space_group_name_Hall '-P 2ybc'
_symmetry_space_group_name_H-M 'P 1 21/c 1'
_atom_sites_solution_hydrogens geom
_atom_sites_solution_primary direct
_atom_sites_solution_secondary difmap
_audit_creation_method SHELXL-97
_cell_angle_alpha 90.00
_cell_angle_beta 92.204(2)
_cell_angle_gamma 90.00
_cell_formula_units_Z 4
_cell_length_a 7.3651(6)
_cell_length_b 7.2746(6)
_cell_length_c 17.5576(14)
_cell_measurement_reflns_used 2274
_cell_measurement_temperature 120(2)
_cell_measurement_theta_max 27.98
_cell_measurement_theta_min 2.32
_cell_volume 940.01(13)
_computing_cell_refinement 'SAINT (Bruker, 1998)'
_computing_data_collection 'SMART (Bruker, 1998)'
_computing_data_reduction SAINT
_computing_molecular_graphics SHELXTL
_computing_publication_material SHELXTL
_computing_structure_refinement SHELXTL
_computing_structure_solution 'SHELXTL (Sheldrick, 2001b)'
_diffrn_ambient_temperature 120(2)
_diffrn_measured_fraction_theta_full 0.999
_diffrn_measured_fraction_theta_max 0.999
_diffrn_measurement_device_type 'Bruker SMART 1K CCD area-detector'
_diffrn_measurement_method \w
_diffrn_radiation_monochromator graphite
_diffrn_radiation_source 'normal-focus sealed tube'
_diffrn_radiation_type MoK\a
_diffrn_radiation_wavelength 0.71073
_diffrn_reflns_av_R_equivalents 0.0211
_diffrn_reflns_av_sigmaI/netI 0.0165
_diffrn_reflns_limit_h_max 9
_diffrn_reflns_limit_h_min -9
_diffrn_reflns_limit_k_max 9
_diffrn_reflns_limit_k_min -9
_diffrn_reflns_limit_l_max 23
_diffrn_reflns_limit_l_min -23
_diffrn_reflns_number 12246
_diffrn_reflns_theta_full 27.98
_diffrn_reflns_theta_max 27.98
_diffrn_reflns_theta_min 2.32
_diffrn_standards_number 0
_exptl_absorpt_coefficient_mu 0.094
_exptl_absorpt_correction_T_max 1.0000
_exptl_absorpt_correction_T_min 0.8455
_exptl_absorpt_correction_type multi-scan
_exptl_absorpt_process_details '(SADABS; Sheldrick, 2001a)'
_exptl_crystal_colour colourless
_exptl_crystal_density_diffrn 1.288
_exptl_crystal_density_method 'not measured'
_exptl_crystal_description Block
_exptl_crystal_F_000 392
_exptl_crystal_size_max 0.48
_exptl_crystal_size_mid 0.30
_exptl_crystal_size_min 0.17
_refine_diff_density_max 0.385
_refine_diff_density_min -0.177
_refine_ls_extinction_method none
_refine_ls_goodness_of_fit_ref 1.087
_refine_ls_hydrogen_treatment constr
_refine_ls_matrix_type full
_refine_ls_number_parameters 118
_refine_ls_number_reflns 2274
_refine_ls_number_restraints 0
_refine_ls_restrained_S_all 1.087
_refine_ls_R_factor_all 0.0444
_refine_ls_R_factor_gt 0.0400
_refine_ls_shift/su_max 0.000
_refine_ls_shift/su_mean 0.000
_refine_ls_structure_factor_coef Fsqd
_refine_ls_weighting_details 'calc w=1/[\s^2^(Fo^2^)+(0.0601P)^2^+0.246P] where P=(Fo^2^+2Fc^2^)/3'
_refine_ls_weighting_scheme calc
_refine_ls_wR_factor_gt 0.1057
_refine_ls_wR_factor_ref 0.1094
_reflns_number_gt 2035
_reflns_number_total 2274
_reflns_threshold_expression I>2/s(I)
_cod_data_source_file kp2083.cif
_cod_original_sg_symbol_H-M 'P 21/c'
_cod_database_code 2212274

loop_
_symmetry_equiv_pos_as_xyz
'x, y, z'
'-x, y+1/2, -z+1/2'
'-x, -y, -z'
'x, -y-1/2, z-1/2'

loop_
_atom_site_type_symbol
_atom_site_label
_atom_site_fract_x
_atom_site_fract_y
_atom_site_fract_z
_atom_site_U_iso_or_equiv
_atom_site_adp_type
_atom_site_calc_flag
_atom_site_refinement_flags
_atom_site_occupancy
O O1 0.33452(13) 0.62368(12) 0.04948(5) 0.0332(2) Uani d . 1
C C1 0.29152(14) 0.52978(14) 0.10212(6) 0.0210(2) Uani d . 1
O O2 0.37054(10) 0.53980(11) 0.17224(5) 0.0259(2) Uani d . 1
C C2 0.50780(16) 0.68162(17) 0.18275(8) 0.0324(3) Uani d . 1
H H21 0.6001 0.6669 0.1445 0.049 Uiso calc R 1
H H22 0.5652 0.6709 0.2338 0.049 Uiso calc R 1
H H23 0.4508 0.8028 0.1770 0.049 Uiso calc R 1
C C3 0.14556(14) 0.38533(14) 0.09961(5) 0.0184(2) Uani d . 1
C C4 -0.01242(13) 0.42938(14) 0.14703(6) 0.0179(2) Uani d . 1
O O3 -0.04033(10) 0.58827(10) 0.16610(4) 0.0238(2) Uani d . 1
C C5 -0.13393(14) 0.27593(15) 0.17305(7) 0.0251(2) Uani d . 1
H H51 -0.2618 0.3145 0.1637 0.030 Uiso calc R 1
H H52 -0.1142 0.2615 0.2288 0.030 Uiso calc R 1
C C6 -0.10915(15) 0.08771(15) 0.13598(7) 0.0268(3) Uani d . 1
H H61 -0.1685 -0.0076 0.1667 0.032 Uiso calc R 1
H H62 -0.1685 0.0878 0.0844 0.032 Uiso calc R 1
C C7 0.09232(15) 0.04143(14) 0.13000(6) 0.0213(2) Uani d . 1
H H71 0.1477 0.0292 0.1820 0.026 Uiso calc R 1
H H72 0.1033 -0.0789 0.1043 0.026 Uiso calc R 1
C C8 0.19786(14) 0.18351(14) 0.08680(6) 0.0197(2) Uani d . 1
C C9 0.39779(16) 0.14034(16) 0.08028(7) 0.0272(3) Uani d . 1
H H91 0.4113 0.0208 0.0554 0.041 Uiso calc R 1
H H92 0.4566 0.1365 0.1313 0.041 Uiso calc R 1
H H93 0.4549 0.2358 0.0499 0.041 Uiso calc R 1
C C10 0.10513(17) 0.28945(16) 0.02340(6) 0.0272(3) Uani d . 1
H H101 -0.0230 0.2586 0.0099 0.033 Uiso calc R 1
H H102 0.1785 0.3253 -0.0203 0.033 Uiso calc R 1

loop_
_atom_site_aniso_label
_atom_site_aniso_U_11
_atom_site_aniso_U_22
_atom_site_aniso_U_33
_atom_site_aniso_U_12
_atom_site_aniso_U_13
_atom_site_aniso_U_23
O1 0.0377(5) 0.0284(4) 0.0343(5) -0.0042(4) 0.0115(4) 0.0099(4)
C1 0.0199(5) 0.0166(5) 0.0270(5) 0.0040(4) 0.0065(4) 0.0026(4)
O2 0.0228(4) 0.0221(4) 0.0325(4) -0.0051(3) -0.0018(3) 0.0047(3)
C2 0.0222(5) 0.0248(6) 0.0498(7) -0.0050(5) -0.0030(5) 0.0028(5)
C3 0.0213(5) 0.0157(5) 0.0184(5) 0.0015(4) 0.0018(4) 0.0017(4)
C4 0.0171(5) 0.0181(5) 0.0183(4) 0.0014(4) -0.0025(3) 0.0006(4)
O3 0.0238(4) 0.0181(4) 0.0296(4) 0.0016(3) 0.0028(3) -0.0024(3)
C5 0.0195(5) 0.0195(5) 0.0367(6) -0.0009(4) 0.0054(4) -0.0002(4)
C6 0.0212(5) 0.0195(5) 0.0396(6) -0.0039(4) 0.0000(4) -0.0024(4)
C7 0.0229(5) 0.0152(5) 0.0258(5) -0.0005(4) 0.0005(4) -0.0012(4)
C8 0.0251(5) 0.0165(5) 0.0174(4) 0.0024(4) 0.0027(4) -0.0010(4)
C9 0.0287(6) 0.0220(5) 0.0318(6) 0.0050(4) 0.0128(4) 0.0022(4)
C10 0.0400(6) 0.0244(5) 0.0171(5) 0.0045(5) -0.0008(4) -0.0003(4)

loop_
_atom_type_symbol
_atom_type_description
_atom_type_scat_dispersion_real
_atom_type_scat_dispersion_imag
_atom_type_scat_source
C C 0.0033 0.0016 'International Tables Vol C Tables 4.2.6.8 and 6.1.1.4'
H H 0.0000 0.0000 'International Tables Vol C Tables 4.2.6.8 and 6.1.1.4'
O O 0.0106 0.0060 'International Tables Vol C Tables 4.2.6.8 and 6.1.1.4'

loop_
_geom_angle_atom_site_label_1
_geom_angle_atom_site_label_2
_geom_angle_atom_site_label_3
_geom_angle
O1 C1 O2 123.81(10)
O1 C1 C3 125.77(10)
O2 C1 C3 110.43(8)
C1 O2 C2 115.48(9)
O2 C2 H21 109.5
O2 C2 H22 109.5
H21 C2 H22 109.5
O2 C2 H23 109.5
H21 C2 H23 109.5
H22 C2 H23 109.5
C4 C3 C1 113.95(9)
C4 C3 C10 117.19(9)
C1 C3 C10 117.38(9)
C4 C3 C8 119.49(9)
C1 C3 C8 119.30(8)
C10 C3 C8 58.48(7)
O3 C4 C3 119.92(9)
O3 C4 C5 120.48(9)
C3 C4 C5 119.57(9)
C4 C5 C6 116.77(9)
C4 C5 H51 108.1
C6 C5 H51 108.1
C4 C5 H52 108.1
C6 C5 H52 108.1
H51 C5 H52 107.3
C7 C6 C5 110.99(9)
C7 C6 H61 109.4
C5 C6 H61 109.4
C7 C6 H62 109.4
C5 C6 H62 109.4
H61 C6 H62 108.0
C8 C7 C6 113.72(9)
C8 C7 H71 108.8
C6 C7 H71 108.8
C8 C7 H72 108.8
C6 C7 H72 108.8
H71 C7 H72 107.7
C10 C8 C9 117.88(9)
C10 C8 C7 119.70(10)
C9 C8 C7 114.56(9)
C10 C8 C3 60.48(7)
C9 C8 C3 117.34(9)
C7 C8 C3 116.26(8)
C8 C9 H91 109.5
C8 C9 H92 109.5
H91 C9 H92 109.5
C8 C9 H93 109.5
H91 C9 H93 109.5
H92 C9 H93 109.5
C8 C10 C3 61.04(7)
C8 C10 H101 117.7
C3 C10 H101 117.7
C8 C10 H102 117.7
C3 C10 H102 117.7
H101 C10 H102 114.8

loop_
_geom_bond_atom_site_label_1
_geom_bond_atom_site_label_2
_geom_bond_distance
O1 C1 1.2015(13)
C1 O2 1.3435(14)
C1 C3 1.5027(14)
O2 C2 1.4512(13)
C2 H21 0.9800
C2 H22 0.9800
C2 H23 0.9800
C3 C4 1.4914(14)
C3 C10 1.5281(14)
C3 C8 1.5365(14)
C4 O3 1.2230(13)
C4 C5 1.5123(14)
C5 C6 1.5300(16)
C5 H51 0.9900
C5 H52 0.9900
C6 C7 1.5291(15)
C6 H61 0.9900
C6 H62 0.9900
C7 C8 1.5143(15)
C7 H71 0.9900
C7 H72 0.9900
C8 C10 1.4971(15)
C8 C9 1.5143(15)
C9 H91 0.9800
C9 H92 0.9800
C9 H93 0.9800
C10 H101 0.9900
C10 H102 0.9900

loop_
_geom_torsion_atom_site_label_1
_geom_torsion_atom_site_label_2
_geom_torsion_atom_site_label_3
_geom_torsion_atom_site_label_4
_geom_torsion
O1 C1 O2 C2 3.52(15)
C3 C1 O2 C2 -176.93(9)
O1 C1 C3 C4 -114.23(12)
O2 C1 C3 C4 66.23(11)
O1 C1 C3 C10 28.26(15)
O2 C1 C3 C10 -151.28(9)
O1 C1 C3 C8 95.65(13)
O2 C1 C3 C8 -83.89(11)
C1 C3 C4 O3 20.08(13)
C10 C3 C4 O3 -122.48(11)
C8 C3 C4 O3 170.13(9)
C1 C3 C4 C5 -158.18(9)
C10 C3 C4 C5 59.25(13)
C8 C3 C4 C5 -8.13(14)
O3 C4 C5 C6 170.06(10)
C3 C4 C5 C6 -11.69(14)
C4 C5 C6 C7 43.31(14)
C5 C6 C7 C8 -56.65(13)
C6 C7 C8 C10 -31.53(13)
C6 C7 C8 C9 179.96(9)
C6 C7 C8 C3 37.91(13)
C4 C3 C8 C10 105.60(11)
C1 C3 C8 C10 -105.94(11)
C4 C3 C8 C9 -146.20(9)
C1 C3 C8 C9 2.26(13)
C10 C3 C8 C9 108.20(11)
C4 C3 C8 C7 -5.22(13)
C1 C3 C8 C7 143.23(9)
C10 C3 C8 C7 -110.83(11)
C9 C8 C10 C3 -107.30(10)
C7 C8 C10 C3 105.21(10)
C4 C3 C10 C8 -109.53(10)
C1 C3 C10 C8 109.20(10)
